data_2108227
loop_
_publ_author_name
'Smirnova, Ekaterina S.'
'Alekseeva, Olga A.'
'Dudka, Alexander P.'
'Artemov, Vladimir V.'
'Zubavichus, Yan V.'
'Gudim, Irina A.'
'Bezmaterhykh, Leonard N.'
'Frolov, Kirill V.'
'Lyubutin, Igor S.'

_publ_section_title
;
 Crystal structure, phase transition and structural deformations in iron
 borate (Y~0.95~Bi~0.05~)Fe~3~(BO~3~)~4~ in the temperature range 90--500K
;
_journal_coeditor_code XK5046SUP1
_journal_issue 2
_journal_name_full 'Acta Crystallographica Section B'
_journal_page_first
;
;
_journal_paper_doi 10.1107/S2052520618002962
_journal_volume 74
_journal_year 2018
_chemical_formula_analytical 'B4 Bi0.05 Fe3 O12 Y0.95'
_chemical_formula_iupac 'B4 Bi0.05 Fe3 O12 Y0.95'
_chemical_formula_moiety 'B4 Bi0.05 Fe3 O12 Y0.95'
_chemical_formula_structural 'B4 Bi0.05 Fe3 O12 Y0.95'
_chemical_formula_sum 'B4 Bi0.05 Fe3 O12 Y0.95'
_chemical_formula_weight 497.7
_space_group_IT_number 152
_symmetry_cell_setting trigonal
_symmetry_Int_Tables_number 152
_symmetry_space_group_name_Hall 'P 31 2"'
_symmetry_space_group_name_H-M 'P 31 2 1'
_cell_angle_alpha 90
_cell_angle_beta 90
_cell_angle_gamma 120
_cell_formula_units_Z 3
_cell_length_a 9.5131(1)
_cell_length_b 9.5131(1)
_cell_length_c 7.5396(1)
_cell_measurement_reflns_used 4657
_cell_measurement_temperature 90
_cell_measurement_theta_max 31.9960
_cell_measurement_theta_min 2.3660
_cell_volume 590.912(12)
_diffrn_ambient_temperature 90
_diffrn_detector 'Dectris Pilatus 2M'
_diffrn_measured_fraction_theta_full 0.98
_diffrn_measured_fraction_theta_max 0.94
_diffrn_measurement_device 'four-circle diffractometer'
_diffrn_measurement_device_type 'multipurpose diffractometer PILATUS@SNBL'
_diffrn_measurement_method '\f scans'
_diffrn_radiation_monochromator 'double-crystal Si(111)'
_diffrn_radiation_probe x-ray
_diffrn_radiation_type Synchrotron
_diffrn_radiation_wavelength 0.6742
_diffrn_reflns_av_R_equivalents 0.0417
_diffrn_reflns_av_unetI/netI 0.0287
_diffrn_reflns_limit_h_max 12
_diffrn_reflns_limit_h_min -12
_diffrn_reflns_limit_k_max 14
_diffrn_reflns_limit_k_min -14
_diffrn_reflns_limit_l_max 11
_diffrn_reflns_limit_l_min -11
_diffrn_reflns_number 5121
_diffrn_reflns_theta_full 27.62
_diffrn_reflns_theta_max 32
_diffrn_reflns_theta_min 2.35
_exptl_absorpt_coefficient_mu 11.665
_exptl_absorpt_correction_T_max 0.2689
_exptl_absorpt_correction_T_min 0.2456
_exptl_absorpt_correction_type sphere
_exptl_absorpt_process_details Jana2006
_exptl_crystal_colour light-green
_exptl_crystal_density_diffrn 4.1956
_exptl_crystal_description Sphere
_exptl_crystal_F_000 706
_exptl_crystal_size_rad 0.09
_refine_diff_density_max 0.41
_refine_diff_density_min -0.40
_refine_ls_abs_structure_details '  646 of Friedel pairs used in the refinement'
_refine_ls_abs_structure_Flack 0.505(7)
_refine_ls_extinction_coef 420(160)
_refine_ls_extinction_method 'B-C type 1 Lorentzian isotropic (Becker & Coppens, 1974)'
_refine_ls_goodness_of_fit_gt 1.32
_refine_ls_goodness_of_fit_ref 1.32
_refine_ls_number_constraints 2
_refine_ls_number_parameters 97
_refine_ls_number_reflns 1505
_refine_ls_number_restraints 0
_refine_ls_R_factor_all 0.0219
_refine_ls_R_factor_gt 0.0218
_refine_ls_shift/su_max 0.0483
_refine_ls_shift/su_mean 0.0078
_refine_ls_structure_factor_coef F
_refine_ls_weighting_details w=1/(\s^2^(F)+0.000225F^2^)
_refine_ls_weighting_scheme sigma
_refine_ls_wR_factor_gt 0.0297
_refine_ls_wR_factor_ref 0.0299
_reflns_number_gt 1494
_reflns_number_total 1505
_reflns_threshold_expression I>3\s(I)
_cod_data_source_file xk5046sup1.cif
_cod_data_source_block XI
_cod_depositor_comments
;
The following automatic conversions were performed:

'_diffrn_radiation_probe' value 'X-ray' changed to 'x-ray' according
to
/home/data/users/saulius/crontab/automatic-downloads/rss-feeds/IUCr/lib/dictionaries/cif_core.dic
dictionary named 'cif_core.dic' version 2.4.2 from 2011-04-26.

'_exptl_absorpt_correction_type' value 'Sphere' changed to 'sphere'
according to
/home/data/users/saulius/crontab/automatic-downloads/rss-feeds/IUCr/lib/dictionaries/cif_core.dic
dictionary named 'cif_core.dic' version 2.4.2 from 2011-04-26.

Automatic conversion script
Id: cif_fix_values 4973 2017-02-22 13:04:09Z antanas 
;
_cod_original_cell_volume 590.91(1)
_cod_database_code 2108227
_cod_database_fobs_code 2108227

loop_
_space_group_symop_id
_space_group_symop_operation_xyz
1 x,y,z
2 -y,x-y,z+1/3
3 -x+y,-x,z+2/3
4 y,x,-z
5 x-y,-y,-z+2/3
6 -x,-x+y,-z+1/3

loop_
_atom_site_label
_atom_site_type_symbol
_atom_site_fract_x
_atom_site_fract_y
_atom_site_fract_z
_atom_site_adp_type
_atom_site_U_iso_or_equiv
_atom_site_site_symmetry_multiplicity
_atom_site_occupancy
_atom_site_calc_flag
Y1 Y -0.334925(10) -0.334925(10) 0 Uani 0.00465(15) 3 0.950(3) d
Bi1 Bi -0.334925(10) -0.334925(10) 0 Uiso 0.0000(10) 3 0.050(3) d
Fe1 Fe 0.11573(5) 0.11573(5) 0 Uani 0.00323(10) 3 1 d
Fe2 Fe -0.21222(5) -0.54853(5) 0.34475(3) Uani 0.00340(9) 6 1 d
O1 O 0 -0.07774(13) 0.166667 Uani 0.0073(3) 3 1 d
O2 O -0.58142(11) -0.27690(10) 0.12612(13) Uani 0.0068(3) 6 1 d
O3 O -0.1213(2) -0.30357(19) -0.1772(2) Uani 0.0061(4) 6 1 d
O4 O -0.1479(2) -0.36306(19) 0.1851(2) Uani 0.0061(4) 6 1 d
O5 O 0.4755(2) 0.1458(2) -0.15741(11) Uani 0.0056(4) 6 1 d
O6 O 0.1873(3) 0 -0.166667 Uani 0.0055(5) 3 1 d
O7 O -0.5246(2) -0.5336(2) -0.1851(2) Uani 0.0069(4) 6 1 d
B1 B 0.33168(13) 0 -0.166667 Uani 0.0044(10) 3 1 d
B2 B -0.4489(3) -0.1247(3) 0.15208(17) Uani 0.0049(5) 6 1 d
B3 B 0 -0.2216(3) 0.166667 Uani 0.0051(6) 3 1 d

loop_
_atom_site_aniso_label
_atom_site_aniso_type_symbol
_atom_site_aniso_U_11
_atom_site_aniso_U_22
_atom_site_aniso_U_33
_atom_site_aniso_U_12
_atom_site_aniso_U_13
_atom_site_aniso_U_23
Y1 Y 0.00350(18) 0.00350(18) 0.0071(3) 0.00184(10) -0.000157(19) 0.000157(19)
Fe1 Fe 0.00234(12) 0.00234(12) 0.00513(15) 0.00124(11) -0.00001(5) 0.00001(5)
Fe2 Fe 0.00233(12) 0.00234(12) 0.00556(12) 0.00120(10) 0.00013(6) 0.00011(6)
O1 O 0.0071(5) 0.0045(3) 0.0111(5) 0.0036(2) 0.0022(4) 0.0011(2)
O2 O 0.0048(3) 0.0043(3) 0.0099(4) 0.0011(3) -0.0007(3) 0.0009(3)
O3 O 0.0060(5) 0.0038(4) 0.0087(5) 0.0025(4) 0.0004(4) -0.0001(4)
O4 O 0.0046(5) 0.0043(4) 0.0085(5) 0.0016(4) -0.0005(4) 0.0005(4)
O5 O 0.0044(5) 0.0040(5) 0.0081(5) 0.0020(5) -0.0010(3) 0.0010(3)
O6 O 0.0042(5) 0.0040(8) 0.0081(7) 0.0020(4) -0.0013(3) -0.0026(6)
O7 O 0.0047(5) 0.0068(5) 0.0093(5) 0.0029(4) 0.0001(4) -0.0009(4)
B1 B 0.0048(11) 0.0053(12) 0.0033(17) 0.0027(6) 0.0004(2) 0.0007(4)
B2 B 0.0044(6) 0.0047(6) 0.0067(5) 0.0031(6) 0.0001(5) 0.0007(5)
B3 B 0.0024(8) 0.0059(7) 0.0058(7) 0.0012(4) -0.0010(7) -0.0005(4)

loop_
_atom_type_symbol
_atom_type_scat_dispersion_real
_atom_type_scat_dispersion_imag
_atom_type_scat_source
B 0.0012 0.0006 'International Tables Vol C tables 4.2.6.8 and 6.1.1.1'
Bi -3.0689 9.8278 'International Tables Vol C tables 4.2.6.8 and 6.1.1.1'
Fe 0.3395 0.7751 'International Tables Vol C tables 4.2.6.8 and 6.1.1.1'
O 0.0101 0.0055 'International Tables Vol C tables 4.2.6.8 and 6.1.1.1'
Y -1.5585 3.2645 'International Tables Vol C tables 4.2.6.8 and 6.1.1.1'

loop_
_geom_angle_atom_site_label_1
_geom_angle_atom_site_label_2
_geom_angle_atom_site_label_3
_geom_angle_site_symmetry_1
_geom_angle_site_symmetry_3
_geom_angle
Bi1 Y1 O3 . . 0
Bi1 Y1 O3 . 4_555 0
Bi1 Y1 O4 . . 0
Bi1 Y1 O4 . 4_555 0
Bi1 Y1 O7 . . 0
Bi1 Y1 O7 . 4_555 0
O3 Y1 O3 . 4_555 119.79(5)
O3 Y1 O4 . . 72.33(6)
O3 Y1 O4 . 4_555 89.13(7)
O3 Y1 O7 . . 91.88(6)
O3 Y1 O7 . 4_555 140.11(8)
O3 Y1 O4 4_555 . 89.13(7)
O3 Y1 O4 4_555 4_555 72.33(6)
O3 Y1 O7 4_555 . 140.11(8)
O3 Y1 O7 4_555 4_555 91.88(6)
O4 Y1 O4 . 4_555 142.96(5)
O4 Y1 O7 . . 125.64(7)
O4 Y1 O7 . 4_555 85.64(6)
O4 Y1 O7 4_555 . 85.64(6)
O4 Y1 O7 4_555 4_555 125.64(7)
O7 Y1 O7 . 4_555 74.21(6)
Y1 Bi1 O3 . . 0
Y1 Bi1 O3 . 4_555 0
Y1 Bi1 O4 . . 0
Y1 Bi1 O4 . 4_555 0
Y1 Bi1 O7 . . 0
Y1 Bi1 O7 . 4_555 0
O3 Bi1 O3 . 4_555 119.79(5)
O3 Bi1 O4 . . 72.33(6)
O3 Bi1 O4 . 4_555 89.13(7)
O3 Bi1 O7 . . 91.88(6)
O3 Bi1 O7 . 4_555 140.11(8)
O3 Bi1 O4 4_555 . 89.13(7)
O3 Bi1 O4 4_555 4_555 72.33(6)
O3 Bi1 O7 4_555 . 140.11(8)
O3 Bi1 O7 4_555 4_555 91.88(6)
O4 Bi1 O4 . 4_555 142.96(5)
O4 Bi1 O7 . . 125.64(7)
O4 Bi1 O7 . 4_555 85.64(6)
O4 Bi1 O7 4_555 . 85.64(6)
O4 Bi1 O7 4_555 4_555 125.64(7)
O7 Bi1 O7 . 4_555 74.21(6)
O1 Fe1 O1 . 3_554 87.600(14)
O1 Fe1 O3 . 2_555 85.12(6)
O1 Fe1 O3 . 5_554 167.24(9)
O1 Fe1 O6 . . 93.96(4)
O1 Fe1 O6 . 2_555 77.25(6)
O1 Fe1 O3 3_554 2_555 167.24(9)
O1 Fe1 O3 3_554 5_554 85.12(6)
O1 Fe1 O6 3_554 . 77.25(6)
O1 Fe1 O6 3_554 2_555 93.96(4)
O3 Fe1 O3 2_555 5_554 103.84(9)
O3 Fe1 O6 2_555 . 92.80(9)
O3 Fe1 O6 2_555 2_555 94.63(7)
O3 Fe1 O6 5_554 . 94.63(7)
O3 Fe1 O6 5_554 2_555 92.80(9)
O6 Fe1 O6 . 2_555 167.94(6)
O2 Fe2 O2 5_545 6_445 86.30(4)
O2 Fe2 O4 5_545 . 168.09(8)
O2 Fe2 O5 5_545 2_545 96.80(8)
O2 Fe2 O5 5_545 3_555 75.53(7)
O2 Fe2 O7 5_545 3_545 81.83(6)
O2 Fe2 O4 6_445 . 93.73(6)
O2 Fe2 O5 6_445 2_545 75.88(7)
O2 Fe2 O5 6_445 3_555 92.27(8)
O2 Fe2 O7 6_445 3_545 160.34(9)
O4 Fe2 O5 . 2_545 94.74(9)
O4 Fe2 O5 . 3_555 92.58(9)
O4 Fe2 O7 . 3_545 101.10(7)
O5 Fe2 O5 2_545 3_555 166.43(8)
O5 Fe2 O7 2_545 3_545 89.98(9)
O5 Fe2 O7 3_555 3_545 99.80(10)
Fe1 O1 Fe1 . 2_555 101.45(6)
Fe1 O1 B3 . . 129.28(3)
Fe1 O1 B3 2_555 . 129.28(3)
Fe2 O2 Fe2 5_445 6_455 102.49(4)
Fe2 O2 B2 5_445 . 121.60(9)
Fe2 O2 B2 6_455 . 127.82(14)
Y1 O3 Bi1 . . 0.0(5)
Y1 O3 Fe1 . 3_554 122.71(11)
Y1 O3 B2 . 4_555 102.21(12)
Bi1 O3 Fe1 . 3_554 122.71(11)
Bi1 O3 B2 . 4_555 102.21(12)
Fe1 O3 B2 3_554 4_555 134.72(15)
Y1 O4 Bi1 . . 0.0(5)
Y1 O4 Fe2 . . 123.10(8)
Y1 O4 B3 . . 106.59(13)
Bi1 O4 Fe2 . . 123.10(8)
Bi1 O4 B3 . . 106.59(13)
Fe2 O4 B3 . . 130.05(15)
Fe2 O5 Fe2 2_554 3_654 104.70(8)
Fe2 O5 B1 2_554 . 126.63(12)
Fe2 O5 B1 3_654 . 128.58(13)
Fe1 O6 Fe1 . 3_554 104.06(11)
Fe1 O6 B1 . . 127.97(6)
Fe1 O6 B1 3_554 . 127.97(6)
Y1 O7 Bi1 . . 0.0(5)
Y1 O7 Fe2 . 2_444 116.70(10)
Y1 O7 B2 . 3_444 115.50(14)
Bi1 O7 Fe2 . 2_444 116.70(10)
Bi1 O7 B2 . 3_444 115.50(14)
Fe2 O7 B2 2_444 3_444 127.75(13)
O5 B1 O5 . 5_554 121.43(19)
O5 B1 O6 . . 119.28(13)
O5 B1 O6 5_554 . 119.28(13)
O2 B2 O3 . 4_555 115.1(2)
O2 B2 O7 . 2_455 120.2(2)
O3 B2 O7 4_555 2_455 124.68(17)
O1 B3 O4 . . 117.63(15)
O1 B3 O4 . 6_555 117.63(15)
O4 B3 O4 . 6_555 124.7(3)

loop_
_geom_bond_atom_site_label_1
_geom_bond_atom_site_label_2
_geom_bond_site_symmetry_2
_geom_bond_distance
Y1 Bi1 . 0
Y1 O3 . 2.3232(19)
Y1 O3 4_555 2.3232(19)
Y1 O4 . 2.379(2)
Y1 O4 4_555 2.379(2)
Y1 O7 . 2.3162(15)
Y1 O7 4_555 2.3162(15)
Bi1 O3 . 2.3232(19)
Bi1 O3 4_555 2.3232(19)
Bi1 O4 . 2.379(2)
Bi1 O4 4_555 2.379(2)
Bi1 O7 . 2.3162(15)
Bi1 O7 4_555 2.3162(15)
Fe1 O1 . 2.0377(9)
Fe1 O1 3_554 2.0377(9)
Fe1 O3 2_555 1.9618(18)
Fe1 O3 5_554 1.9618(18)
Fe1 O6 . 2.0010(16)
Fe1 O6 2_555 2.0010(16)
Fe2 O2 5_545 2.0616(9)
Fe2 O2 6_445 2.0345(9)
Fe2 O4 . 1.9638(18)
Fe2 O5 2_545 2.023(3)
Fe2 O5 3_555 2.011(3)
Fe2 O7 3_545 1.985(2)
O1 B3 . 1.368(3)
O2 B2 . 1.378(2)
O3 B2 4_555 1.379(4)
O4 B3 . 1.385(2)
O5 B1 . 1.3799(18)
O6 B1 . 1.374(3)
O7 B2 3_444 1.364(4)

loop_
_twin_individual_id
_twin_individual_mass_fraction_refined
_twin_individual_twin_matrix_11
_twin_individual_twin_matrix_12
_twin_individual_twin_matrix_13
_twin_individual_twin_matrix_21
_twin_individual_twin_matrix_22
_twin_individual_twin_matrix_23
_twin_individual_twin_matrix_31
_twin_individual_twin_matrix_32
_twin_individual_twin_matrix_33
1 0.495(7) 1 0 0 0 1 0 0 0 1
2 0.505(7) -1 0 0 0 -1 0 0 0 -1
